data_4111476
loop_
_publ_author_name
'Ting Bin Wen'
'Wai Yiu Hung'
'Herman H. Y. Sung'
'Ian D. Williams'
'Guochen Jia'

_publ_section_title
;
 Syntheses of Metallabenzynes from an Allenylcarbene Complex
;
_journal_name_full 'Journal of the American Chemical Society'
_journal_page_first 2856
_journal_page_last 2857
_journal_paper_doi 10.1021/ja0429061
_journal_volume 127
_journal_year 2005
_chemical_formula_moiety 'C60 H48 Cl2 Os P2, C H2 Cl2'
_chemical_formula_sum 'C61 H50 Cl4 Os P2'
_chemical_formula_weight 1176.95
_chemical_name_systematic
; 
 ? 
;
_space_group_IT_number 2
_symmetry_cell_setting triclinic
_symmetry_space_group_name_Hall '-P 1'
_symmetry_space_group_name_H-M 'P -1'
_atom_sites_solution_hydrogens geom
_atom_sites_solution_primary direct
_atom_sites_solution_secondary difmap
_audit_creation_method SHELXL-97
_cell_angle_alpha 77.178(2)
_cell_angle_beta 70.503(2)
_cell_angle_gamma 78.564(2)
_cell_formula_units_Z 2
_cell_length_a 12.7467(11)
_cell_length_b 14.0114(12)
_cell_length_c 17.2587(15)
_cell_measurement_temperature 293(2)
_cell_volume 2807.2(4)
_computing_structure_refinement 'SHELXL-97 (Sheldrick, 1997)'
_computing_structure_solution 'SHELXS-97 (Sheldrick, 1990)'
_diffrn_ambient_temperature 293(2)
_diffrn_measured_fraction_theta_full 0.981
_diffrn_measured_fraction_theta_max 0.981
_diffrn_radiation_monochromator graphite
_diffrn_radiation_source 'fine-focus sealed tube'
_diffrn_radiation_type MoK\a
_diffrn_radiation_wavelength 0.71073
_diffrn_reflns_av_R_equivalents 0.0690
_diffrn_reflns_av_sigmaI/netI 0.2431
_diffrn_reflns_limit_h_max 14
_diffrn_reflns_limit_h_min -16
_diffrn_reflns_limit_k_max 18
_diffrn_reflns_limit_k_min -18
_diffrn_reflns_limit_l_max 22
_diffrn_reflns_limit_l_min -20
_diffrn_reflns_number 19390
_diffrn_reflns_theta_full 28.04
_diffrn_reflns_theta_max 28.04
_diffrn_reflns_theta_min 1.50
_exptl_absorpt_coefficient_mu 2.555
_exptl_absorpt_correction_T_max 1.0000
_exptl_absorpt_correction_T_min 0.8353
_exptl_absorpt_correction_type 'empirical based on SADABS'
_exptl_absorpt_process_details SADABS
_exptl_crystal_colour green
_exptl_crystal_density_diffrn 1.392
_exptl_crystal_description needle
_exptl_crystal_F_000 1180
_exptl_crystal_size_max 0.30
_exptl_crystal_size_mid 0.12
_exptl_crystal_size_min 0.10
_refine_diff_density_max 2.379
_refine_diff_density_min -1.557
_refine_diff_density_rms 0.158
_refine_ls_extinction_method none
_refine_ls_goodness_of_fit_ref 0.881
_refine_ls_hydrogen_treatment riding
_refine_ls_matrix_type full
_refine_ls_number_parameters 610
_refine_ls_number_reflns 13363
_refine_ls_number_restraints 42
_refine_ls_restrained_S_all 0.881
_refine_ls_R_factor_all 0.1903
_refine_ls_R_factor_gt 0.0679
_refine_ls_shift/su_max 0.001
_refine_ls_shift/su_mean 0.000
_refine_ls_structure_factor_coef Fsqd
_refine_ls_weighting_details 'calc w=1/[\s^2^(Fo^2^)+(0.0719P)^2^+0.0000P] where P=(Fo^2^+2Fc^2^)/3'
_refine_ls_weighting_scheme calc
_refine_ls_wR_factor_gt 0.1476
_refine_ls_wR_factor_ref 0.1887
_reflns_number_gt 5271
_reflns_number_total 13363
_reflns_threshold_expression >2sigma(I)
_cod_data_source_file ja0429061si20050118_112412.cif
_cod_data_source_block Compound3
_cod_database_code 4111476

loop_
_symmetry_equiv_pos_as_xyz
'x, y, z'
'-x, -y, -z'

loop_
_atom_site_label
_atom_site_type_symbol
_atom_site_fract_x
_atom_site_fract_y
_atom_site_fract_z
_atom_site_U_iso_or_equiv
_atom_site_adp_type
_atom_site_occupancy
_atom_site_symmetry_multiplicity
_atom_site_calc_flag
_atom_site_refinement_flags
Os1 Os 0.11679(4) 0.13144(3) 0.22979(3) 0.04376(16) Uani 1 1 d .
Cl1 Cl 0.1666(3) 0.0371(2) 0.11506(17) 0.0605(8) Uani 1 1 d .
Cl2 Cl 0.0401(3) -0.0163(2) 0.32368(18) 0.0603(8) Uani 1 1 d .
P1 P -0.0765(2) 0.1784(2) 0.22790(18) 0.0476(7) Uani 1 1 d .
P2 P 0.2983(2) 0.0565(2) 0.24981(18) 0.0506(8) Uani 1 1 d .
C1 C 0.0981(8) 0.2168(8) 0.2932(6) 0.046(3) Uani 1 1 d .
C2 C 0.1013(10) 0.3095(9) 0.3100(8) 0.059(3) Uani 1 1 d .
C3 C 0.1599(9) 0.3675(8) 0.2406(7) 0.054(3) Uani 1 1 d .
C4 C 0.2006(9) 0.3355(8) 0.1615(7) 0.055(3) Uani 1 1 d .
H4A H 0.2452 0.3757 0.1175 0.067 Uiso 1 1 calc R
C5 C 0.1798(9) 0.2489(8) 0.1435(7) 0.055(3) Uani 1 1 d .
C6 C 0.1797(11) 0.4682(9) 0.2410(9) 0.081(4) Uani 1 1 d .
H6A H 0.1426 0.4854 0.2960 0.097 Uiso 1 1 calc R
H6B H 0.1482 0.5157 0.2016 0.097 Uiso 1 1 calc R
C11 C 0.2198(10) 0.2494(8) 0.0511(7) 0.052(3) Uani 1 1 d .
C12 C 0.1459(10) 0.2526(9) 0.0080(8) 0.068(4) Uani 1 1 d .
H12A H 0.0713 0.2473 0.0387 0.082 Uiso 1 1 calc R
C13 C 0.1743(12) 0.2632(9) -0.0786(8) 0.075(4) Uani 1 1 d .
H13A H 0.1200 0.2681 -0.1049 0.090 Uiso 1 1 calc R
C14 C 0.2881(13) 0.2660(9) -0.1245(8) 0.078(4) Uani 1 1 d .
H14A H 0.3106 0.2736 -0.1824 0.093 Uiso 1 1 calc R
C15 C 0.3646(12) 0.2578(11) -0.0843(9) 0.093(5) Uani 1 1 d .
H15A H 0.4405 0.2556 -0.1140 0.112 Uiso 1 1 calc R
C16 C 0.3300(11) 0.2526(10) 0.0012(8) 0.083(4) Uani 1 1 d .
H16A H 0.3841 0.2511 0.0268 0.099 Uiso 1 1 calc R
C21 C 0.3062(11) 0.4727(9) 0.2171(8) 0.073(4) Uani 1 1 d D
C22 C 0.3540(14) 0.5306(12) 0.1413(9) 0.124(7) Uani 1 1 d D
H22A H 0.3075 0.5645 0.1096 0.149 Uiso 1 1 calc R
C23 C 0.4672(14) 0.5402(15) 0.1106(13) 0.160(8) Uani 1 1 d DU
H23A H 0.5001 0.5755 0.0584 0.192 Uiso 1 1 calc R
C24 C 0.5258(18) 0.4926(14) 0.1646(12) 0.131(7) Uani 1 1 d DU
H24A H 0.6025 0.4968 0.1452 0.157 Uiso 1 1 calc R
C25 C 0.4882(15) 0.4395(14) 0.2434(12) 0.156(9) Uani 1 1 d D
H25A H 0.5330 0.4146 0.2782 0.187 Uiso 1 1 calc R
C26 C 0.3749(15) 0.4268(12) 0.2656(12) 0.137(8) Uani 1 1 d D
H26A H 0.3445 0.3856 0.3152 0.164 Uiso 1 1 calc R
C31 C 0.0372(13) 0.3401(11) 0.3898(9) 0.088(5) Uani 1 1 d D
C32 C 0.0475(17) 0.2827(13) 0.4626(10) 0.171(10) Uani 1 1 d D
H32A H 0.1005 0.2264 0.4600 0.205 Uiso 1 1 calc R
C33 C -0.0174(18) 0.3046(17) 0.5402(14) 0.199(11) Uani 1 1 d DU
H33A H -0.0039 0.2649 0.5877 0.239 Uiso 1 1 calc R
C34 C -0.1007(18) 0.3830(17) 0.5486(13) 0.176(12) Uani 1 1 d D
H34A H -0.1504 0.3925 0.6006 0.211 Uiso 1 1 calc R
C35 C -0.1084(16) 0.4472(15) 0.4778(11) 0.169(10) Uani 1 1 d D
H35A H -0.1574 0.5059 0.4809 0.203 Uiso 1 1 calc R
C36 C -0.0412(13) 0.4226(13) 0.4010(10) 0.119(6) Uani 1 1 d D
H36A H -0.0502 0.4655 0.3534 0.143 Uiso 1 1 calc R
C41 C -0.1089(9) 0.2929(8) 0.1632(7) 0.050(3) Uani 1 1 d .
C42 C -0.1664(10) 0.3036(10) 0.1031(8) 0.069(4) Uani 1 1 d .
H42A H -0.1923 0.2492 0.0965 0.082 Uiso 1 1 calc R
C43 C -0.1843(12) 0.3961(11) 0.0534(9) 0.086(4) Uani 1 1 d .
H43A H -0.2184 0.4012 0.0124 0.104 Uiso 1 1 calc R
C44 C -0.1531(14) 0.4767(11) 0.0642(10) 0.088(5) Uani 1 1 d .
H44A H -0.1671 0.5375 0.0318 0.106 Uiso 1 1 calc R
C45 C -0.1005(12) 0.4697(10) 0.1229(10) 0.085(4) Uani 1 1 d .
H45A H -0.0807 0.5263 0.1312 0.102 Uiso 1 1 calc R
C46 C -0.0763(10) 0.3789(9) 0.1705(8) 0.063(3) Uani 1 1 d .
H46A H -0.0372 0.3755 0.2081 0.075 Uiso 1 1 calc R
C51 C -0.1739(9) 0.2045(8) 0.3278(6) 0.056(3) Uani 1 1 d D
C52 C -0.1491(10) 0.1758(9) 0.4020(6) 0.071(4) Uani 1 1 d D
H52A H -0.0778 0.1429 0.4009 0.086 Uiso 1 1 calc R
C53 C -0.2236(12) 0.1929(12) 0.4777(7) 0.096(5) Uani 1 1 d D
H53A H -0.2050 0.1694 0.5269 0.116 Uiso 1 1 calc R
C54 C -0.3259(14) 0.2458(13) 0.4780(9) 0.130(8) Uani 1 1 d D
H54A H -0.3747 0.2669 0.5265 0.156 Uiso 1 1 calc R
C55 C -0.3564(13) 0.2676(15) 0.4059(9) 0.144(8) Uani 1 1 d D
H55A H -0.4303 0.2940 0.4088 0.173 Uiso 1 1 calc R
C56 C -0.2810(10) 0.2516(12) 0.3293(8) 0.105(6) Uani 1 1 d D
H56A H -0.3015 0.2717 0.2806 0.127 Uiso 1 1 calc R
C61 C -0.1352(9) 0.0859(8) 0.1998(8) 0.054(3) Uani 1 1 d .
C62 C -0.0999(11) 0.0681(9) 0.1189(8) 0.069(4) Uani 1 1 d .
H62A H -0.0407 0.0980 0.0794 0.083 Uiso 1 1 calc R
C63 C -0.1521(16) 0.0062(12) 0.0968(12) 0.103(6) Uani 1 1 d .
H63A H -0.1297 -0.0045 0.0420 0.123 Uiso 1 1 calc R
C64 C -0.2355(19) -0.0390(13) 0.1544(18) 0.129(9) Uani 1 1 d .
H64A H -0.2699 -0.0808 0.1385 0.155 Uiso 1 1 calc R
C65 C -0.2723(14) -0.0253(11) 0.2373(14) 0.109(6) Uani 1 1 d .
H65A H -0.3287 -0.0588 0.2766 0.130 Uiso 1 1 calc R
C66 C -0.2232(10) 0.0391(9) 0.2593(9) 0.074(4) Uani 1 1 d .
H66A H -0.2483 0.0517 0.3137 0.088 Uiso 1 1 calc R
C71 C 0.3110(9) 0.0755(8) 0.3477(7) 0.059(3) Uani 1 1 d .
C72 C 0.4100(11) 0.0988(10) 0.3538(8) 0.083(4) Uani 1 1 d .
H72A H 0.4707 0.1111 0.3064 0.099 Uiso 1 1 calc R
C73 C 0.4150(14) 0.1030(12) 0.4310(11) 0.106(6) Uani 1 1 d .
H73A H 0.4802 0.1190 0.4350 0.128 Uiso 1 1 calc R
C74 C 0.3296(16) 0.0848(12) 0.5016(10) 0.107(6) Uani 1 1 d .
H74A H 0.3362 0.0880 0.5530 0.129 Uiso 1 1 calc R
C75 C 0.2335(12) 0.0615(10) 0.4964(7) 0.081(4) Uani 1 1 d .
H75A H 0.1747 0.0488 0.5450 0.097 Uiso 1 1 calc R
C76 C 0.2210(11) 0.0564(9) 0.4208(7) 0.072(4) Uani 1 1 d .
H76A H 0.1547 0.0408 0.4184 0.087 Uiso 1 1 calc R
C81 C 0.4206(9) 0.1016(9) 0.1704(7) 0.053(3) Uani 1 1 d .
C82 C 0.4487(11) 0.1960(9) 0.1667(7) 0.064(3) Uani 1 1 d .
H82A H 0.4035 0.2358 0.2052 0.076 Uiso 1 1 calc R
C83 C 0.5424(12) 0.2289(12) 0.1066(9) 0.085(4) Uani 1 1 d .
H83A H 0.5640 0.2883 0.1072 0.102 Uiso 1 1 calc R
C84 C 0.6032(12) 0.1743(14) 0.0465(9) 0.091(5) Uani 1 1 d .
H84A H 0.6621 0.2004 0.0035 0.109 Uiso 1 1 calc R
C85 C 0.5811(12) 0.0822(13) 0.0464(8) 0.087(4) Uani 1 1 d .
H85A H 0.6276 0.0439 0.0072 0.104 Uiso 1 1 calc R
C86 C 0.4860(10) 0.0481(10) 0.1077(7) 0.070(4) Uani 1 1 d .
H86A H 0.4660 -0.0117 0.1063 0.084 Uiso 1 1 calc R
C91 C 0.3333(11) -0.0752(9) 0.2618(7) 0.064(3) Uani 1 1 d .
C92 C 0.4217(12) -0.1207(11) 0.2928(8) 0.076(4) Uani 1 1 d .
H92A H 0.4592 -0.0808 0.3079 0.092 Uiso 1 1 calc R
C93 C 0.4579(16) -0.2214(14) 0.3029(9) 0.109(6) Uani 1 1 d .
H93A H 0.5171 -0.2482 0.3246 0.131 Uiso 1 1 calc R
C94 C 0.4020(17) -0.2815(12) 0.2791(10) 0.104(6) Uani 1 1 d .
H94A H 0.4231 -0.3495 0.2859 0.125 Uiso 1 1 calc R
C95 C 0.3179(14) -0.2406(11) 0.2463(11) 0.102(5) Uani 1 1 d .
H95A H 0.2823 -0.2810 0.2299 0.123 Uiso 1 1 calc R
C96 C 0.2831(12) -0.1394(10) 0.2365(9) 0.086(4) Uani 1 1 d .
H96A H 0.2257 -0.1134 0.2128 0.103 Uiso 1 1 calc R
C01 C -0.0143(15) 0.1913(12) -0.2039(10) 0.099(6) Uiso 0.85 1 d P
H01A H -0.0580 0.1729 -0.2334 0.118 Uiso 0.85 1 calc PR
H01B H 0.0332 0.1325 -0.1873 0.118 Uiso 0.85 1 calc PR
Cl01 Cl -0.1025(6) 0.2355(5) -0.1174(4) 0.149(2) Uiso 0.85 1 d P
Cl02 Cl 0.0680(6) 0.2766(5) -0.2689(4) 0.161(2) Uiso 0.85 1 d P
C02 C 0.382(7) 0.459(6) -0.433(3) 0.11(4) Uiso 0.15 1 d PD
H02A H 0.4611 0.4475 -0.4356 0.136 Uiso 0.15 1 calc PR
H02B H 0.3680 0.5213 -0.4681 0.136 Uiso 0.15 1 calc PR
Cl03 Cl 0.299(3) 0.459(3) -0.334(2) 0.159(14) Uiso 0.15 1 d PD
Cl04 Cl 0.347(3) 0.365(2) -0.4620(18) 0.136(11) Uiso 0.15 1 d PD

loop_
_atom_site_aniso_label
_atom_site_aniso_U_11
_atom_site_aniso_U_22
_atom_site_aniso_U_33
_atom_site_aniso_U_23
_atom_site_aniso_U_13
_atom_site_aniso_U_12
Os1 0.0377(2) 0.0520(3) 0.0448(3) -0.01262(19) -0.00948(18) -0.0138(2)
Cl1 0.062(2) 0.0660(19) 0.0552(18) -0.0227(15) -0.0065(15) -0.0178(16)
Cl2 0.060(2) 0.0554(18) 0.0619(19) -0.0062(15) -0.0090(15) -0.0203(16)
P1 0.0402(17) 0.0561(19) 0.0465(17) -0.0116(14) -0.0079(14) -0.0128(15)
P2 0.0390(17) 0.058(2) 0.0536(19) -0.0108(15) -0.0099(14) -0.0086(16)
C1 0.037(6) 0.056(7) 0.044(6) -0.008(5) -0.009(5) -0.012(5)
C2 0.058(8) 0.065(8) 0.060(8) -0.027(7) -0.018(7) -0.006(7)
C3 0.043(7) 0.064(8) 0.054(7) -0.024(6) -0.003(6) -0.015(6)
C4 0.035(6) 0.051(7) 0.081(9) -0.008(6) -0.009(6) -0.025(6)
C5 0.045(7) 0.069(8) 0.068(8) -0.026(6) -0.036(6) 0.003(6)
C6 0.079(10) 0.062(9) 0.106(11) -0.031(8) -0.010(8) -0.029(8)
C11 0.054(8) 0.048(7) 0.056(7) 0.005(6) -0.018(6) -0.023(6)
C12 0.043(7) 0.107(11) 0.064(9) -0.028(7) -0.005(6) -0.034(7)
C13 0.080(10) 0.092(10) 0.061(9) -0.024(7) -0.014(8) -0.031(9)
C14 0.087(11) 0.082(10) 0.056(8) -0.002(7) -0.007(8) -0.029(9)
C15 0.046(9) 0.144(14) 0.067(10) 0.009(9) 0.004(7) -0.028(9)
C16 0.051(9) 0.122(12) 0.061(9) 0.006(8) -0.003(7) -0.028(9)
C21 0.074(10) 0.052(8) 0.089(10) -0.035(7) 0.003(9) -0.026(8)
C22 0.112(15) 0.173(17) 0.105(13) -0.038(12) -0.005(11) -0.091(14)
C23 0.160(8) 0.160(8) 0.160(8) -0.0271(16) -0.048(3) -0.0220(15)
C24 0.131(7) 0.131(7) 0.131(7) -0.0224(15) -0.039(2) -0.0178(14)
C25 0.136(18) 0.158(19) 0.25(3) -0.076(19) -0.14(2) 0.013(16)
C26 0.19(2) 0.094(13) 0.180(19) -0.013(12) -0.141(19) -0.006(14)
C31 0.127(15) 0.080(11) 0.071(10) -0.014(9) -0.037(10) -0.033(11)
C32 0.27(3) 0.17(2) 0.087(14) -0.086(14) -0.053(16) 0.009(19)
C33 0.199(11) 0.199(11) 0.199(11) -0.034(2) -0.060(4) -0.0266(18)
C34 0.18(2) 0.27(3) 0.076(14) -0.057(17) 0.022(15) -0.10(2)
C35 0.146(19) 0.21(2) 0.140(19) -0.117(19) 0.054(16) -0.060(18)
C36 0.101(14) 0.150(17) 0.097(13) -0.060(12) -0.004(11) 0.001(13)
C41 0.035(6) 0.053(7) 0.061(7) -0.013(6) -0.010(6) -0.004(6)
C42 0.062(9) 0.075(9) 0.070(9) -0.024(7) -0.021(7) 0.001(7)
C43 0.087(11) 0.084(11) 0.078(10) 0.006(9) -0.043(9) 0.019(10)
C44 0.107(13) 0.057(9) 0.091(12) 0.008(8) -0.029(10) -0.014(9)
C45 0.091(12) 0.052(9) 0.117(13) -0.007(9) -0.041(10) -0.011(8)
C46 0.058(8) 0.057(8) 0.077(9) -0.007(7) -0.024(7) -0.018(7)
C51 0.048(7) 0.069(8) 0.043(7) -0.014(6) 0.001(6) -0.011(7)
C52 0.073(9) 0.084(10) 0.050(8) -0.016(7) -0.006(7) -0.014(8)
C53 0.088(12) 0.122(14) 0.053(9) -0.015(9) 0.011(8) -0.013(11)
C54 0.139(18) 0.143(17) 0.050(10) -0.021(11) 0.028(11) 0.020(14)
C55 0.088(13) 0.174(19) 0.107(14) -0.029(14) 0.041(12) 0.008(13)
C56 0.057(10) 0.175(17) 0.059(9) -0.026(10) 0.004(7) 0.014(11)
C61 0.044(7) 0.050(7) 0.073(8) -0.012(6) -0.025(6) -0.005(6)
C62 0.073(9) 0.078(9) 0.072(9) -0.023(7) -0.035(7) -0.011(8)
C63 0.115(15) 0.092(12) 0.145(16) -0.066(11) -0.084(13) 0.015(11)
C64 0.135(19) 0.068(12) 0.24(3) -0.023(15) -0.14(2) -0.014(12)
C65 0.093(13) 0.073(11) 0.19(2) -0.009(12) -0.076(14) -0.032(10)
C66 0.053(8) 0.075(9) 0.094(10) 0.003(8) -0.029(8) -0.023(8)
C71 0.039(7) 0.064(8) 0.074(8) -0.014(7) -0.021(6) -0.002(6)
C72 0.055(9) 0.132(13) 0.068(9) -0.015(9) -0.018(7) -0.034(9)
C73 0.094(13) 0.159(16) 0.097(13) -0.029(12) -0.043(11) -0.055(12)
C74 0.124(15) 0.152(15) 0.070(11) -0.008(10) -0.036(11) -0.072(13)
C75 0.084(11) 0.119(12) 0.034(7) 0.010(7) -0.015(7) -0.035(9)
C76 0.061(9) 0.099(10) 0.053(8) 0.003(7) -0.012(7) -0.029(8)
C81 0.041(7) 0.072(8) 0.047(7) -0.011(6) -0.014(5) -0.007(6)
C82 0.061(9) 0.069(9) 0.066(8) -0.005(7) -0.021(7) -0.024(7)
C83 0.062(10) 0.116(13) 0.081(10) -0.008(10) -0.019(8) -0.037(9)
C84 0.050(9) 0.143(16) 0.073(11) 0.020(11) -0.016(8) -0.046(10)
C85 0.058(9) 0.134(14) 0.057(9) -0.006(9) -0.003(7) -0.023(10)
C86 0.060(9) 0.094(10) 0.053(8) -0.013(7) -0.008(7) -0.020(8)
C91 0.059(9) 0.063(9) 0.063(8) -0.006(7) -0.009(7) -0.011(7)
C92 0.073(10) 0.085(11) 0.068(9) -0.018(8) -0.020(8) -0.002(9)
C93 0.133(17) 0.095(14) 0.065(10) -0.002(10) -0.019(10) 0.030(13)
C94 0.120(16) 0.063(11) 0.074(11) -0.003(9) 0.012(10) 0.031(11)
C95 0.085(12) 0.045(9) 0.170(17) -0.020(10) -0.033(12) 0.001(9)
C96 0.085(11) 0.066(10) 0.108(12) -0.008(8) -0.032(9) -0.017(9)

loop_
_atom_type_symbol
_atom_type_description
_atom_type_scat_dispersion_real
_atom_type_scat_dispersion_imag
_atom_type_scat_source
C C 0.0033 0.0016 'International Tables Vol C Tables 4.2.6.8 and 6.1.1.4'
H H 0.0000 0.0000 'International Tables Vol C Tables 4.2.6.8 and 6.1.1.4'
P P 0.1023 0.0942 'International Tables Vol C Tables 4.2.6.8 and 6.1.1.4'
Cl Cl 0.1484 0.1585 'International Tables Vol C Tables 4.2.6.8 and 6.1.1.4'
Os Os -1.2165 7.6030 'International Tables Vol C Tables 4.2.6.8 and 6.1.1.4'

loop_
_geom_angle_atom_site_label_1
_geom_angle_atom_site_label_2
_geom_angle_atom_site_label_3
_geom_angle
C1 Os1 C5 79.0(4)
C1 Os1 P1 90.3(3)
C5 Os1 P1 96.5(3)
C1 Os1 P2 92.4(3)
C5 Os1 P2 94.3(3)
P1 Os1 P2 169.17(10)
C1 Os1 Cl1 167.2(3)
C5 Os1 Cl1 88.3(3)
P1 Os1 Cl1 92.88(10)
P2 Os1 Cl1 86.76(10)
C1 Os1 Cl2 105.8(3)
C5 Os1 Cl2 175.0(3)
P1 Os1 Cl2 82.29(10)
P2 Os1 Cl2 86.89(10)
Cl1 Os1 Cl2 86.93(10)
C41 P1 C51 98.8(5)
C41 P1 C61 105.2(5)
C51 P1 C61 105.2(5)
C41 P1 Os1 117.5(4)
C51 P1 Os1 113.3(4)
C61 P1 Os1 115.0(4)
C91 P2 C81 103.8(6)
C91 P2 C71 99.1(6)
C81 P2 C71 104.5(5)
C91 P2 Os1 119.0(5)
C81 P2 Os1 115.7(4)
C71 P2 Os1 112.5(4)
C2 C1 Os1 154.9(9)
C3 C2 C1 111.4(10)
C3 C2 C31 126.3(11)
C1 C2 C31 121.9(11)
C2 C3 C4 120.9(10)
C2 C3 C6 123.0(11)
C4 C3 C6 116.0(10)
C5 C4 C3 126.4(10)
C4 C5 C11 110.6(10)
C4 C5 Os1 125.8(8)
C11 C5 Os1 123.4(8)
C3 C6 C21 110.2(10)
C12 C11 C16 113.9(11)
C12 C11 C5 121.3(11)
C16 C11 C5 124.7(11)
C11 C12 C13 124.9(12)
C12 C13 C14 117.3(12)
C15 C14 C13 119.7(13)
C14 C15 C16 119.9(13)
C15 C16 C11 124.1(13)
C26 C21 C22 117.8(15)
C26 C21 C6 125.5(13)
C22 C21 C6 116.7(14)
C23 C22 C21 123.3(18)
C24 C23 C22 113(2)
C23 C24 C25 129(2)
C24 C25 C26 112.6(18)
C21 C26 C25 123.1(17)
C32 C31 C36 113.7(16)
C32 C31 C2 120.6(15)
C36 C31 C2 125.6(13)
C31 C32 C33 123(2)
C34 C33 C32 122(2)
C33 C34 C35 118(2)
C34 C35 C36 118.5(19)
C31 C36 C35 125.2(18)
C46 C41 C42 115.8(11)
C46 C41 P1 119.4(9)
C42 C41 P1 124.8(9)
C43 C42 C41 120.4(12)
C44 C43 C42 121.2(14)
C43 C44 C45 119.9(14)
C44 C45 C46 120.7(13)
C41 C46 C45 121.8(12)
C52 C51 C56 118.4(11)
C52 C51 P1 123.7(8)
C56 C51 P1 117.8(8)
C53 C52 C51 123.7(12)
C54 C53 C52 117.5(13)
C53 C54 C55 119.5(15)
C54 C55 C56 122.4(15)
C55 C56 C51 117.6(13)
C62 C61 C66 119.6(11)
C62 C61 P1 120.5(9)
C66 C61 P1 119.7(9)
C63 C62 C61 120.0(14)
C64 C63 C62 120.0(17)
C63 C64 C65 122.2(17)
C66 C65 C64 118.2(17)
C65 C66 C61 120.0(15)
C72 C71 C76 119.2(11)
C72 C71 P2 122.7(9)
C76 C71 P2 117.8(9)
C73 C72 C71 118.5(13)
C74 C73 C72 122.9(14)
C73 C74 C75 119.0(14)
C74 C75 C76 121.9(13)
C75 C76 C71 118.5(12)
C86 C81 C82 117.5(11)
C86 C81 P2 121.4(9)
C82 C81 P2 121.0(9)
C83 C82 C81 120.3(13)
C84 C83 C82 119.8(14)
C83 C84 C85 122.8(14)
C84 C85 C86 117.6(14)
C81 C86 C85 121.7(13)
C92 C91 C96 114.9(13)
C92 C91 P2 119.6(11)
C96 C91 P2 125.3(11)
C93 C92 C91 124.7(16)
C92 C93 C94 117.6(17)
C95 C94 C93 120.1(16)
C94 C95 C96 121.4(16)
C95 C96 C91 121.3(14)
Cl01 C01 Cl02 111.6(10)
Cl03 C02 Cl04 103.8(16)

loop_
_geom_bond_atom_site_label_1
_geom_bond_atom_site_label_2
_geom_bond_distance
Os1 C1 1.726(10)
Os1 C5 2.052(12)
Os1 P1 2.430(3)
Os1 P2 2.447(3)
Os1 Cl1 2.462(3)
Os1 Cl2 2.475(3)
P1 C41 1.800(11)
P1 C51 1.822(10)
P1 C61 1.838(11)
P2 C91 1.792(13)
P2 C81 1.813(11)
P2 C71 1.830(12)
C1 C2 1.403(14)
C2 C3 1.366(15)
C2 C31 1.456(18)
C3 C4 1.428(14)
C3 C6 1.484(14)
C4 C5 1.410(13)
C5 C11 1.502(15)
C6 C21 1.535(17)
C11 C12 1.371(14)
C11 C16 1.385(15)
C12 C13 1.396(15)
C13 C14 1.406(17)
C14 C15 1.348(17)
C15 C16 1.380(17)
C21 C26 1.380(9)
C21 C22 1.391(9)
C22 C23 1.385(9)
C23 C24 1.364(9)
C24 C25 1.376(9)
C25 C26 1.403(9)
C31 C32 1.365(9)
C31 C36 1.373(9)
C32 C33 1.383(10)
C33 C34 1.364(10)
C34 C35 1.367(10)
C35 C36 1.392(9)
C41 C46 1.393(14)
C41 C42 1.427(15)
C42 C43 1.410(16)
C43 C44 1.338(18)
C44 C45 1.367(18)
C45 C46 1.393(16)
C51 C52 1.377(8)
C51 C56 1.388(9)
C52 C53 1.373(9)
C53 C54 1.366(9)
C54 C55 1.377(9)
C55 C56 1.386(9)
C61 C62 1.380(15)
C61 C66 1.402(15)
C62 C63 1.374(17)
C63 C64 1.34(2)
C64 C65 1.39(2)
C65 C66 1.373(18)
C71 C72 1.406(15)
C71 C76 1.410(15)
C72 C73 1.370(17)
C73 C74 1.349(19)
C74 C75 1.364(18)
C75 C76 1.384(16)
C81 C86 1.392(15)
C81 C82 1.421(14)
C82 C83 1.376(16)
C83 C84 1.358(19)
C84 C85 1.374(19)
C85 C86 1.403(16)
C91 C92 1.388(17)
C91 C96 1.414(17)
C92 C93 1.386(19)
C93 C94 1.40(2)
C94 C95 1.35(2)
C95 C96 1.389(17)
C01 Cl01 1.700(17)
C01 Cl02 1.704(17)
C02 Cl03 1.68(2)
C02 Cl04 1.69(2)
